data_4512134
loop_
_publ_author_name
'Hawes, Chris S.'
'Moubaraki, Boujemaa'
'Murray, Keith S.'
'Kruger, Paul E.'
'Turner, David R.'
'Batten, Stuart R.'

_publ_section_title
;
 Exploiting the Pyrazole-Carboxylate Mixed Ligand System in the Crystal
 Engineering of Coordination Polymers
;
_journal_issue 11
_journal_name_full 'Crystal Growth &amp; Design'
_journal_page_first 5749
_journal_paper_doi 10.1021/cg501004u
_journal_volume 14
_journal_year 2014
_chemical_formula_moiety 'C20 H22 N2 O4'
_chemical_formula_sum 'C20 H22 N2 O4'
_chemical_formula_weight 354.40
_chemical_name_systematic
;
 ? 
;
_space_group_crystal_system monoclinic
_space_group_IT_number 14
_space_group_name_Hall '-P 2ybc'
_space_group_name_H-M_alt 'P 1 21/c 1'
_symmetry_space_group_name_Hall '-P 2ybc'
_symmetry_space_group_name_H-M 'P 1 21/c 1'
_atom_sites_solution_hydrogens geom
_atom_sites_solution_primary iterative
_atom_sites_solution_secondary difmap
_audit_creation_date 2014-05-21
_audit_creation_method
;
Olex2 1.2
(compiled 2014.03.20 svn.r2914 for OlexSys, GUI svn.r4816)
;
_cell_angle_alpha 90.00
_cell_angle_beta 90.709(3)
_cell_angle_gamma 90.00
_cell_formula_units_Z 2
_cell_length_a 9.8442(11)
_cell_length_b 11.2855(16)
_cell_length_c 7.5036(12)
_cell_measurement_reflns_used 432
_cell_measurement_temperature 123(2)
_cell_measurement_theta_max 24.03
_cell_measurement_theta_min 3.26
_cell_volume 833.6(2)
_computing_molecular_graphics 'Olex2 (Dolomanov et al., 2009)'
_computing_publication_material 'Olex2 (Dolomanov et al., 2009)'
_computing_structure_refinement 'XLMP (Sheldrick, 2008)'
_computing_structure_solution 'olex2.solve (Bourhis et al., 2013)'
_diffrn_ambient_temperature 123(2)
_diffrn_measured_fraction_theta_full 0.999
_diffrn_measured_fraction_theta_max 0.998
_diffrn_measurement_device_type 'Bruker APEX-II CCD'
_diffrn_measurement_method '\f and \w scans'
_diffrn_radiation_monochromator graphite
_diffrn_radiation_type MoK\a
_diffrn_radiation_wavelength 0.71073
_diffrn_reflns_av_R_equivalents 0.0932
_diffrn_reflns_av_unetI/netI 0.1200
_diffrn_reflns_limit_h_max 8
_diffrn_reflns_limit_h_min -13
_diffrn_reflns_limit_k_max 15
_diffrn_reflns_limit_k_min -15
_diffrn_reflns_limit_l_max 10
_diffrn_reflns_limit_l_min -10
_diffrn_reflns_number 6979
_diffrn_reflns_theta_full 30.00
_diffrn_reflns_theta_max 30.12
_diffrn_reflns_theta_min 3.26
_diffrn_source 'fine-focus sealed tube'
_diffrn_standards_number 0
_exptl_absorpt_coefficient_mu 0.099
_exptl_absorpt_correction_T_max 0.7460
_exptl_absorpt_correction_T_min 0.6883
_exptl_absorpt_correction_type multi-scan
_exptl_absorpt_process_details
;
SADABS-2008/1 (Bruker,2008) was used for absorption correction.
wR2(int) was 0.0520 before and 0.0415 after correction.
The Ratio of minimum to maximum transmission is 0.9227.
The \l/2 correction factor is 0.0015.
;
_exptl_crystal_colour colourless
_exptl_crystal_colour_primary colourless
_exptl_crystal_density_diffrn 1.412
_exptl_crystal_density_method 'not measured'
_exptl_crystal_description block
_exptl_crystal_F_000 376
_exptl_crystal_size_max 0.13
_exptl_crystal_size_mid 0.1
_exptl_crystal_size_min 0.06
_refine_diff_density_max 0.305
_refine_diff_density_min -0.302
_refine_diff_density_rms 0.071
_refine_ls_extinction_method none
_refine_ls_goodness_of_fit_ref 0.936
_refine_ls_hydrogen_treatment mixed
_refine_ls_matrix_type full
_refine_ls_number_parameters 121
_refine_ls_number_reflns 2453
_refine_ls_number_restraints 1
_refine_ls_restrained_S_all 0.936
_refine_ls_R_factor_all 0.1320
_refine_ls_R_factor_gt 0.0598
_refine_ls_shift/su_max 0.000
_refine_ls_shift/su_mean 0.000
_refine_ls_structure_factor_coef Fsqd
_refine_ls_weighting_details 'calc w=1/[\s^2^(Fo^2^)+(0.0517P)^2^+0.0000P] where P=(Fo^2^+2Fc^2^)/3'
_refine_ls_weighting_scheme calc
_refine_ls_wR_factor_gt 0.1119
_refine_ls_wR_factor_ref 0.1396
_reflns_number_gt 1281
_reflns_number_total 2453
_reflns_threshold_expression >2sigma(I)
_cod_data_source_file cg501004u_si_002.cif
_cod_data_source_block L3
_cod_depositor_comments 'Adding full bibliography for 4512129--4512135.cif.'
_cod_database_code 4512134
_olex2_refinement_description
;
1. Fixed Uiso
 At 1.2 times of:
  All C(H,H) groups, H9 of C9, H5 of C5, H6 of C6, H7 of C7
 At 1.5 times of:
  H1 of C5
2. Restrained distances
 O1-H1
 0.84 with sigma of 0.02
3.a Secondary CH2 refined with riding coordinates:
 C10(H10A,H10B), C12(H12A,H12B), C13(H13A,H13B)
3.b Aromatic/amide H refined with riding coordinates:
 C5(H5), C6(H6), C7(H7), C9(H9)
;

loop_
_space_group_symop_id
_space_group_symop_operation_xyz
1 'x, y, z'
2 '-x, y+1/2, -z+1/2'
3 '-x, -y, -z'
4 'x, -y-1/2, z-1/2'

loop_
_atom_site_label
_atom_site_type_symbol
_atom_site_fract_x
_atom_site_fract_y
_atom_site_fract_z
_atom_site_U_iso_or_equiv
_atom_site_adp_type
_atom_site_occupancy
_atom_site_calc_flag
_atom_site_refinement_flags_posn
O1 O -0.17377(15) 0.51426(14) 0.1181(2) 0.0221(4) Uani 1 d D
C5 C 0.0096(2) 0.6906(2) 0.4439(3) 0.0186(5) Uani 1 d .
H5 H -0.0592 0.7444 0.4792 0.022 Uiso 1 calc R
H1 H -0.2470(19) 0.517(2) 0.052(3) 0.028 Uiso 1 d DR
C2 C -0.1604(2) 0.59523(19) 0.2426(3) 0.0163(5) Uani 1 d .
O3 O -0.25138(15) 0.66121(15) 0.2890(2) 0.0259(4) Uani 1 d .
C4 C -0.0205(2) 0.60195(19) 0.3214(3) 0.0142(5) Uani 1 d .
C6 C 0.1396(2) 0.7009(2) 0.5148(3) 0.0212(5) Uani 1 d .
H6 H 0.1602 0.7614 0.5989 0.025 Uiso 1 calc R
C7 C 0.2400(2) 0.6218(2) 0.4615(3) 0.0185(5) Uani 1 d .
H7 H 0.3293 0.6291 0.5098 0.022 Uiso 1 calc R
C8 C 0.2120(2) 0.53267(19) 0.3394(3) 0.0150(5) Uani 1 d .
C9 C 0.0801(2) 0.52281(19) 0.2701(3) 0.0154(5) Uani 1 d .
H9 H 0.0590 0.4616 0.1873 0.018 Uiso 1 calc R
C10 C 0.3210(2) 0.4458(2) 0.2836(3) 0.0175(5) Uani 1 d .
H10A H 0.3939 0.4447 0.3757 0.021 Uiso 1 calc R
H10B H 0.2812 0.3654 0.2772 0.021 Uiso 1 calc R
N11 N 0.38158(17) 0.47546(15) 0.1080(2) 0.0148(4) Uani 1 d .
C12 C 0.4539(2) 0.59041(18) 0.1164(3) 0.0168(5) Uani 1 d .
H12A H 0.5245 0.5874 0.2115 0.020 Uiso 1 calc R
H12B H 0.3890 0.6541 0.1465 0.020 Uiso 1 calc R
C13 C 0.4804(2) 0.3820(2) 0.0602(3) 0.0184(5) Uani 1 d .
H13A H 0.4333 0.3047 0.0523 0.022 Uiso 1 calc R
H13B H 0.5514 0.3763 0.1544 0.022 Uiso 1 calc R

loop_
_atom_site_aniso_label
_atom_site_aniso_U_11
_atom_site_aniso_U_22
_atom_site_aniso_U_33
_atom_site_aniso_U_23
_atom_site_aniso_U_13
_atom_site_aniso_U_12
O1 0.0178(9) 0.0293(10) 0.0189(9) -0.0065(7) -0.0032(7) 0.0034(7)
C5 0.0162(11) 0.0199(12) 0.0197(12) -0.0013(9) 0.0055(9) -0.0003(9)
C2 0.0157(11) 0.0164(11) 0.0168(11) 0.0037(9) 0.0031(9) 0.0004(9)
O3 0.0172(8) 0.0247(10) 0.0359(10) -0.0077(8) -0.0013(7) 0.0049(7)
C4 0.0122(10) 0.0173(11) 0.0134(11) 0.0030(8) 0.0032(8) -0.0012(8)
C6 0.0218(12) 0.0239(12) 0.0178(12) -0.0083(9) 0.0031(9) -0.0031(10)
C7 0.0138(11) 0.0249(13) 0.0169(12) -0.0002(9) 0.0006(9) -0.0018(9)
C8 0.0163(11) 0.0164(11) 0.0123(10) 0.0012(8) 0.0027(8) -0.0004(9)
C9 0.0154(11) 0.0177(11) 0.0130(10) 0.0005(8) 0.0025(8) -0.0030(9)
C10 0.0158(11) 0.0191(12) 0.0176(11) 0.0016(9) 0.0024(9) -0.0006(9)
N11 0.0121(9) 0.0148(9) 0.0177(9) -0.0009(7) 0.0027(7) 0.0003(7)
C12 0.0137(11) 0.0156(11) 0.0211(12) -0.0016(9) 0.0011(9) 0.0009(9)
C13 0.0156(11) 0.0164(12) 0.0232(12) -0.0006(9) 0.0036(9) 0.0021(9)

loop_
_atom_type_symbol
_atom_type_description
_atom_type_scat_dispersion_real
_atom_type_scat_dispersion_imag
_atom_type_scat_source
C C 0.0033 0.0016 'International Tables Vol C Tables 4.2.6.8 and 6.1.1.4'
H H 0.0000 0.0000 'International Tables Vol C Tables 4.2.6.8 and 6.1.1.4'
N N 0.0061 0.0033 'International Tables Vol C Tables 4.2.6.8 and 6.1.1.4'
O O 0.0106 0.0060 'International Tables Vol C Tables 4.2.6.8 and 6.1.1.4'

loop_
_geom_angle_atom_site_label_1
_geom_angle_atom_site_label_2
_geom_angle_atom_site_label_3
_geom_angle
_geom_angle_site_symmetry_1
_geom_angle_site_symmetry_3
C2 O1 H1 117.1(17) . .
C4 C5 H5 119.9 . .
C6 C5 H5 119.9 . .
C6 C5 C4 120.3(2) . .
O1 C2 C4 113.65(18) . .
O3 C2 O1 124.1(2) . .
O3 C2 C4 122.2(2) . .
C5 C4 C2 119.17(19) . .
C5 C4 C9 119.88(19) . .
C9 C4 C2 120.9(2) . .
C5 C6 H6 120.3 . .
C5 C6 C7 119.4(2) . .
C7 C6 H6 120.3 . .
C6 C7 H7 119.4 . .
C8 C7 C6 121.2(2) . .
C8 C7 H7 119.4 . .
C7 C8 C9 118.7(2) . .
C7 C8 C10 121.05(19) . .
C9 C8 C10 120.24(19) . .
C4 C9 C8 120.5(2) . .
C4 C9 H9 119.7 . .
C8 C9 H9 119.7 . .
C8 C10 H10A 109.0 . .
C8 C10 H10B 109.0 . .
H10A C10 H10B 107.8 . .
N11 C10 C8 113.02(17) . .
N11 C10 H10A 109.0 . .
N11 C10 H10B 109.0 . .
C12 N11 C10 110.85(17) . .
C12 N11 C13 108.47(16) . .
C13 N11 C10 108.98(16) . .
N11 C12 H12A 109.5 . .
N11 C12 H12B 109.5 . .
N11 C12 C13 110.65(18) . 3_665
H12A C12 H12B 108.1 . .
C13 C12 H12A 109.5 3_665 .
C13 C12 H12B 109.5 3_665 .
N11 C13 C12 110.76(17) . 3_665
N11 C13 H13A 109.5 . .
N11 C13 H13B 109.5 . .
C12 C13 H13A 109.5 3_665 .
C12 C13 H13B 109.5 3_665 .
H13A C13 H13B 108.1 . .

loop_
_geom_bond_atom_site_label_1
_geom_bond_atom_site_label_2
_geom_bond_distance
_geom_bond_site_symmetry_2
O1 H1 0.870(16) .
O1 C2 1.312(3) .
C5 H5 0.9500 .
C5 C4 1.388(3) .
C5 C6 1.385(3) .
C2 O3 1.219(2) .
C2 C4 1.494(3) .
C4 C9 1.392(3) .
C6 H6 0.9500 .
C6 C7 1.394(3) .
C7 H7 0.9500 .
C7 C8 1.386(3) .
C8 C9 1.397(3) .
C8 C10 1.516(3) .
C9 H9 0.9500 .
C10 H10A 0.9900 .
C10 H10B 0.9900 .
C10 N11 1.491(3) .
N11 C12 1.481(3) .
N11 C13 1.482(3) .
C12 H12A 0.9900 .
C12 H12B 0.9900 .
C12 C13 1.514(3) 3_665
C13 C12 1.514(3) 3_665
C13 H13A 0.9900 .
C13 H13B 0.9900 .

loop_
_geom_hbond_atom_site_label_D
_geom_hbond_atom_site_label_H
_geom_hbond_atom_site_label_A
_geom_hbond_distance_DH
_geom_hbond_distance_HA
_geom_hbond_distance_DA
_geom_hbond_angle_DHA
_geom_hbond_site_symmetry_A
O1 H1 N11 0.870(16) 1.779(17) 2.644(2) 172(2) 3_565

loop_
_geom_torsion_atom_site_label_1
_geom_torsion_atom_site_label_2
_geom_torsion_atom_site_label_3
_geom_torsion_atom_site_label_4
_geom_torsion
_geom_torsion_site_symmetry_4
O1 C2 C4 C5 174.70(19) .
O1 C2 C4 C9 -3.5(3) .
C5 C4 C9 C8 -0.7(3) .
C5 C6 C7 C8 -0.2(3) .
C2 C4 C9 C8 177.5(2) .
O3 C2 C4 C5 -3.9(3) .
O3 C2 C4 C9 177.8(2) .
C4 C5 C6 C7 0.2(3) .
C6 C5 C4 C2 -178.0(2) .
C6 C5 C4 C9 0.2(3) .
C6 C7 C8 C9 -0.3(3) .
C6 C7 C8 C10 -179.2(2) .
C7 C8 C9 C4 0.7(3) .
C7 C8 C10 N11 -100.3(2) .
C8 C10 N11 C12 64.1(2) .
C8 C10 N11 C13 -176.58(18) .
C9 C8 C10 N11 80.7(2) .
C10 C8 C9 C4 179.71(19) .
C10 N11 C12 C13 177.93(17) 3_665
C10 N11 C13 C12 -179.16(17) 3_665
C12 N11 C13 C12 -58.4(2) 3_665
C13 N11 C12 C13 58.3(2) 3_665
